data_2016557
loop_
_publ_author_name
'Zhang, Zhenfeng'
'Xian, Dong'
'Li, Jianping'
'Zhang, Guisheng'

_publ_section_title
;
 Hydrogen-bonded chains of rings in
 1-(4-chloroanilinomethyl)-5-(4-chlorophenyl)-1,3,5-triazinane-2-thione
 and hydrogen-bonded sheets in
 1-anilinomethyl-5-phenyl-1,3,5-triazinane-2-thione
;
_journal_coeditor_code HJ3065
_journal_issue 4
_journal_name_full 'Acta Crystallographica Section C'
_journal_page_first o191
_journal_page_last o194
_journal_paper_doi 10.1107/S0108270108002096
_journal_volume 64
_journal_year 2008
_chemical_formula_iupac 'C16 H18 N4 S'
_chemical_formula_moiety 'C16 H18 N4 S'
_chemical_formula_sum 'C16 H18 N4 S'
_chemical_formula_weight 298.40
_chemical_name_systematic
;
1-(anilinomethyl)-5-phenyl-1,3,5-triazinane-2-thione
;
_space_group_IT_number 14
_symmetry_cell_setting monoclinic
_symmetry_space_group_name_Hall '-P 2yn'
_symmetry_space_group_name_H-M 'P 1 21/n 1'
_atom_sites_solution_hydrogens geom
_atom_sites_solution_primary direct
_atom_sites_solution_secondary difmap
_audit_creation_method SHELXL97
_cell_angle_alpha 90.00
_cell_angle_beta 92.660(2)
_cell_angle_gamma 90.00
_cell_formula_units_Z 4
_cell_length_a 5.8564(8)
_cell_length_b 15.486(2)
_cell_length_c 17.285(2)
_cell_measurement_reflns_used 2761
_cell_measurement_temperature 291(2)
_cell_measurement_theta_max 22.79
_cell_measurement_theta_min 2.36
_cell_volume 1565.9(3)
_computing_cell_refinement 'SMART (Bruker, 1997)'
_computing_data_collection 'SMART (Bruker, 1997)'
_computing_data_reduction 'SAINT (Bruker, 1997)'
_computing_molecular_graphics 'SHELXTL (Sheldrick, 2008)'
_computing_publication_material 'SHELXTL (Sheldrick, 2008)'
_computing_structure_refinement 'SHELXL97 (Sheldrick, 2008)'
_computing_structure_solution 'SHELXS97 (Sheldrick, 2008)'
_diffrn_ambient_temperature 291(2)
_diffrn_measured_fraction_theta_full 1.000
_diffrn_measured_fraction_theta_max 1.000
_diffrn_measurement_device_type 'Bruker SMART CCD area-detector'
_diffrn_measurement_method '\f and \w'
_diffrn_radiation_monochromator graphite
_diffrn_radiation_source 'fine-focus sealed tube'
_diffrn_radiation_type MoK\a
_diffrn_radiation_wavelength 0.71073
_diffrn_reflns_av_R_equivalents 0.0265
_diffrn_reflns_av_sigmaI/netI 0.0239
_diffrn_reflns_limit_h_max 7
_diffrn_reflns_limit_h_min -7
_diffrn_reflns_limit_k_max 18
_diffrn_reflns_limit_k_min -18
_diffrn_reflns_limit_l_max 20
_diffrn_reflns_limit_l_min -20
_diffrn_reflns_number 11424
_diffrn_reflns_theta_full 25.49
_diffrn_reflns_theta_max 25.49
_diffrn_reflns_theta_min 2.36
_exptl_absorpt_coefficient_mu 0.206
_exptl_absorpt_correction_T_max 0.9573
_exptl_absorpt_correction_T_min 0.9309
_exptl_absorpt_correction_type multi-scan
_exptl_absorpt_process_details '(SADABS; Sheldrick, 1996)'
_exptl_crystal_colour colourless
_exptl_crystal_density_diffrn 1.266
_exptl_crystal_density_method 'not measured'
_exptl_crystal_description plate
_exptl_crystal_F_000 632
_exptl_crystal_size_max 0.35
_exptl_crystal_size_mid 0.27
_exptl_crystal_size_min 0.21
_refine_diff_density_max 0.155
_refine_diff_density_min -0.131
_refine_ls_extinction_method none
_refine_ls_goodness_of_fit_ref 1.029
_refine_ls_hydrogen_treatment constr
_refine_ls_matrix_type full
_refine_ls_number_parameters 190
_refine_ls_number_reflns 2895
_refine_ls_number_restraints 0
_refine_ls_restrained_S_all 1.029
_refine_ls_R_factor_all 0.0533
_refine_ls_R_factor_gt 0.0356
_refine_ls_shift/su_max 0.002
_refine_ls_shift/su_mean 0.000
_refine_ls_structure_factor_coef Fsqd
_refine_ls_weighting_details 'calc w = 1/[\s^2^(Fo^2^)+(0.0374P)^2^+0.3074P] where P=(Fo^2^+2Fc^2^)/3'
_refine_ls_weighting_scheme calc
_refine_ls_wR_factor_gt 0.0839
_refine_ls_wR_factor_ref 0.0936
_reflns_number_gt 2151
_reflns_number_total 2895
_reflns_threshold_expression I>2\s(I)
_cod_data_source_file hj3065.cif
_cod_data_source_block II
_cod_depositor_comments
;
The following automatic conversions were performed:

'_symmetry_cell_setting' tag value 'Mmnoclinic' was replaced with
'monoclinic' value.

Automatic conversion script
Id: cif_fix_values 1646 2011-03-28 12:23:43Z adriana 
;
_cod_original_cell_volume 1565.9(4)
_cod_original_sg_symbol_H-M 'P 21/n'
_cod_database_code 2016557
_cod_database_fobs_code 2016557

loop_
_symmetry_equiv_pos_as_xyz
'x, y, z'
'-x+1/2, y+1/2, -z+1/2'
'-x, -y, -z'
'x-1/2, -y-1/2, z-1/2'

loop_
_atom_site_type_symbol
_atom_site_label
_atom_site_fract_x
_atom_site_fract_y
_atom_site_fract_z
_atom_site_U_iso_or_equiv
_atom_site_adp_type
_atom_site_calc_flag
_atom_site_refinement_flags
_atom_site_occupancy
S S1 0.22985(8) 0.04923(3) 0.40760(3) 0.06091(17) Uani d . 1
N N1 0.4078(3) 0.19555(10) 0.62536(8) 0.0560(4) Uani d . 1
N N2 0.2185(2) 0.08151(9) 0.55677(9) 0.0564(4) Uani d . 1
H H2D 0.0937 0.0522 0.5534 0.068 Uiso calc R 1
N N3 0.5076(2) 0.15073(9) 0.49676(8) 0.0505(4) Uani d . 1
N N4 0.7175(2) 0.25134(11) 0.41977(9) 0.0671(5) Uani d . 1
H H4D 0.8443 0.2714 0.4394 0.081 Uiso calc R 1
C C1 0.2573(3) 0.26732(12) 0.61505(10) 0.0526(4) Uani d . 1
C C2 0.1013(4) 0.28340(14) 0.67104(12) 0.0714(6) Uani d . 1
H H2 0.0976 0.2473 0.7140 0.086 Uiso calc R 1
C C3 -0.0480(4) 0.35158(15) 0.66442(14) 0.0846(7) Uani d . 1
H H3 -0.1523 0.3609 0.7025 0.102 Uiso calc R 1
C C4 -0.0442(4) 0.40607(15) 0.60187(15) 0.0842(7) Uani d . 1
H H4 -0.1463 0.4520 0.5970 0.101 Uiso calc R 1
C C5 0.1116(4) 0.39195(14) 0.54692(13) 0.0789(6) Uani d . 1
H H5 0.1170 0.4292 0.5048 0.095 Uiso calc R 1
C C6 0.2615(4) 0.32305(12) 0.55290(11) 0.0660(5) Uani d . 1
H H6 0.3660 0.3142 0.5147 0.079 Uiso calc R 1
C C7 0.2990(3) 0.11240(12) 0.63295(11) 0.0611(5) Uani d . 1
H H7A 0.1710 0.1175 0.6663 0.073 Uiso calc R 1
H H7B 0.4070 0.0715 0.6563 0.073 Uiso calc R 1
C C8 0.3280(3) 0.09623(11) 0.49175(10) 0.0500(4) Uani d . 1
C C9 0.5885(3) 0.18639(13) 0.57241(11) 0.0600(5) Uani d . 1
H H9A 0.7054 0.1487 0.5953 0.072 Uiso calc R 1
H H9B 0.6575 0.2424 0.5644 0.072 Uiso calc R 1
C C10 0.6659(3) 0.16269(13) 0.43371(12) 0.0628(5) Uani d . 1
H H10A 0.8069 0.1320 0.4467 0.075 Uiso calc R 1
H H10B 0.5986 0.1375 0.3866 0.075 Uiso calc R 1
C C11 0.5767(3) 0.30742(13) 0.37660(10) 0.0556(5) Uani d . 1
C C12 0.6523(4) 0.39069(14) 0.36228(12) 0.0684(5) Uani d . 1
H H12 0.7944 0.4086 0.3825 0.082 Uiso calc R 1
C C13 0.5180(4) 0.44710(15) 0.31820(13) 0.0800(6) Uani d . 1
H H13 0.5701 0.5028 0.3091 0.096 Uiso calc R 1
C C14 0.3077(4) 0.42155(17) 0.28758(13) 0.0814(7) Uani d . 1
H H14 0.2185 0.4592 0.2571 0.098 Uiso calc R 1
C C15 0.2316(4) 0.33993(16) 0.30271(11) 0.0722(6) Uani d . 1
H H15 0.0888 0.3227 0.2826 0.087 Uiso calc R 1
C C16 0.3617(3) 0.28265(14) 0.34710(10) 0.0602(5) Uani d . 1
H H16 0.3060 0.2278 0.3572 0.072 Uiso calc R 1

loop_
_atom_site_aniso_label
_atom_site_aniso_U_11
_atom_site_aniso_U_22
_atom_site_aniso_U_33
_atom_site_aniso_U_12
_atom_site_aniso_U_13
_atom_site_aniso_U_23
S1 0.0506(3) 0.0659(3) 0.0662(3) -0.0021(2) 0.0021(2) -0.0129(2)
N1 0.0554(9) 0.0586(9) 0.0533(9) -0.0008(7) -0.0048(7) 0.0016(7)
N2 0.0481(8) 0.0604(10) 0.0603(9) -0.0071(7) -0.0004(7) 0.0018(8)
N3 0.0387(7) 0.0554(9) 0.0573(9) 0.0010(7) 0.0009(6) -0.0005(7)
N4 0.0408(8) 0.0756(11) 0.0843(12) -0.0085(8) -0.0033(8) 0.0129(9)
C1 0.0562(10) 0.0546(11) 0.0466(10) -0.0046(9) -0.0020(8) -0.0044(8)
C2 0.0842(15) 0.0706(14) 0.0605(12) 0.0006(12) 0.0162(11) 0.0049(10)
C3 0.0909(17) 0.0792(16) 0.0865(16) 0.0073(13) 0.0339(13) -0.0057(13)
C4 0.0913(17) 0.0668(14) 0.0953(17) 0.0192(12) 0.0132(14) -0.0051(13)
C5 0.1086(18) 0.0606(13) 0.0683(14) 0.0173(12) 0.0122(13) 0.0068(10)
C6 0.0826(14) 0.0614(12) 0.0549(11) 0.0079(11) 0.0139(10) 0.0005(10)
C7 0.0652(12) 0.0601(12) 0.0572(11) 0.0008(10) -0.0035(9) 0.0088(9)
C8 0.0377(9) 0.0490(10) 0.0630(11) 0.0074(7) -0.0008(8) 0.0001(8)
C9 0.0478(10) 0.0632(12) 0.0678(12) -0.0014(9) -0.0109(9) -0.0008(10)
C10 0.0427(10) 0.0678(13) 0.0785(13) 0.0081(9) 0.0084(9) 0.0011(10)
C11 0.0479(10) 0.0701(13) 0.0496(10) 0.0035(9) 0.0095(8) -0.0008(9)
C12 0.0636(12) 0.0751(14) 0.0669(13) -0.0027(11) 0.0080(10) 0.0003(11)
C13 0.0957(18) 0.0714(14) 0.0736(14) 0.0086(13) 0.0126(13) 0.0041(12)
C14 0.0906(17) 0.0925(18) 0.0606(13) 0.0291(14) -0.0012(12) 0.0036(12)
C15 0.0625(13) 0.0984(18) 0.0553(12) 0.0145(12) -0.0022(10) -0.0073(12)
C16 0.0527(11) 0.0771(13) 0.0509(10) 0.0024(10) 0.0043(8) -0.0035(9)

loop_
_atom_type_symbol
_atom_type_description
_atom_type_scat_dispersion_real
_atom_type_scat_dispersion_imag
_atom_type_scat_source
C C 0.0033 0.0016 'International Tables Vol C Tables 4.2.6.8 and 6.1.1.4'
H H 0.0000 0.0000 'International Tables Vol C Tables 4.2.6.8 and 6.1.1.4'
N N 0.0061 0.0033 'International Tables Vol C Tables 4.2.6.8 and 6.1.1.4'
S S 0.1246 0.1234 'International Tables Vol C Tables 4.2.6.8 and 6.1.1.4'

loop_
_geom_angle_atom_site_label_1
_geom_angle_atom_site_label_2
_geom_angle_atom_site_label_3
_geom_angle
_geom_angle_publ_flag
C1 N1 C9 117.8(2) yes
C1 N1 C7 115.7(2) yes
C9 N1 C7 108.1(2) yes
C8 N2 C7 123.7(2) no
C8 N2 H2D 118.2 no
C7 N2 H2D 118.2 no
C8 N3 C10 123.1(2) yes
C8 N3 C9 120.6(2) yes
C10 N3 C9 114.90(10) yes
C11 N4 C10 124.5(2) no
C11 N4 H4D 117.8 no
C10 N4 H4D 117.8 no
C6 C1 C2 117.9(2) no
C6 C1 N1 123.5(2) no
C2 C1 N1 118.5(2) no
C3 C2 C1 121.3(2) no
C3 C2 H2 119.4 no
C1 C2 H2 119.4 no
C2 C3 C4 120.3(2) no
C2 C3 H3 119.8 no
C4 C3 H3 119.8 no
C5 C4 C3 119.0(2) no
C5 C4 H4 120.5 no
C3 C4 H4 120.5 no
C4 C5 C6 121.0(2) no
C4 C5 H5 119.5 no
C6 C5 H5 119.5 no
C1 C6 C5 120.4(2) no
C1 C6 H6 119.8 no
C5 C6 H6 119.8 no
N1 C7 N2 109.60(10) no
N1 C7 H7A 109.7 no
N2 C7 H7A 109.7 no
N1 C7 H7B 109.7 no
N2 C7 H7B 109.7 no
H7A C7 H7B 108.2 no
N2 C8 N3 117.1(2) no
N2 C8 S1 119.20(10) no
N3 C8 S1 123.70(10) no
N1 C9 N3 112.60(10) no
N1 C9 H9A 109.1 no
N3 C9 H9A 109.1 no
N1 C9 H9B 109.1 no
N3 C9 H9B 109.1 no
H9A C9 H9B 107.8 no
N4 C10 N3 113.0(2) no
N4 C10 H10A 109.0 no
N3 C10 H10A 109.0 no
N4 C10 H10B 109.0 no
N3 C10 H10B 109.0 no
H10A C10 H10B 107.8 no
C12 C11 C16 118.8(2) no
C12 C11 N4 119.3(2) no
C16 C11 N4 121.9(2) no
C13 C12 C11 120.5(2) no
C13 C12 H12 119.8 no
C11 C12 H12 119.8 no
C14 C13 C12 120.5(2) no
C14 C13 H13 119.8 no
C12 C13 H13 119.8 no
C15 C14 C13 119.0(2) no
C15 C14 H14 120.5 no
C13 C14 H14 120.5 no
C14 C15 C16 121.6(2) no
C14 C15 H15 119.2 no
C16 C15 H15 119.2 no
C15 C16 C11 119.6(2) no
C15 C16 H16 120.2 no
C11 C16 H16 120.2 no

loop_
_geom_bond_atom_site_label_1
_geom_bond_atom_site_label_2
_geom_bond_distance
_geom_bond_publ_flag
S1 C8 1.7025(18) no
N1 C1 1.424(2) yes
N1 C9 1.438(2) no
N1 C7 1.445(2) no
N2 C8 1.339(2) yes
N2 C7 1.458(2) no
N2 H2D 0.8600 no
N3 C8 1.348(2) yes
N3 C10 1.475(2) no
N3 C9 1.477(2) no
N4 C11 1.391(2) yes
N4 C10 1.428(2) no
N4 H4D 0.8600 no
C1 C6 1.379(2) no
C1 C2 1.384(3) no
C2 C3 1.372(3) no
C2 H2 0.9300 no
C3 C4 1.372(3) no
C3 H3 0.9300 no
C4 C5 1.365(3) no
C4 H4 0.9300 no
C5 C6 1.383(3) no
C5 H5 0.9300 no
C6 H6 0.9300 no
C7 H7A 0.9700 no
C7 H7B 0.9700 no
C9 H9A 0.9700 no
C9 H9B 0.9700 no
C10 H10A 0.9700 no
C10 H10B 0.9700 no
C11 C12 1.389(3) no
C11 C16 1.390(2) no
C12 C13 1.381(3) no
C12 H12 0.9300 no
C13 C14 1.376(3) no
C13 H13 0.9300 no
C14 C15 1.369(3) no
C14 H14 0.9300 no
C15 C16 1.379(3) no
C15 H15 0.9300 no
C16 H16 0.9300 no

loop_
_geom_hbond_atom_site_label_D
_geom_hbond_atom_site_label_H
_geom_hbond_atom_site_label_A
_geom_hbond_site_symmetry_A
_geom_hbond_distance_DH
_geom_hbond_distance_HA
_geom_hbond_distance_DA
_geom_hbond_angle_DHA
N2 H2D S1 3_556 0.86 2.57 3.394(2) 159.7
C2 H2 Cg 4_455 0.93 2.87 3.765(2) 162.5

loop_
_cod_related_entry_id
_cod_related_entry_database
_cod_related_entry_code
1 ChemSpider 21118307
